data_4318430
loop_
_publ_author_name
'Maria Alexiou'
'Catherine Dendrinou-Samara'
'Catherine P. Raptopoulou'
'Aris Terzis'
'Dimitris P. Kessissoglou'

_publ_section_title
;
 From Monomer Zinc-Oxamato Complexes to Tetranuclear Inverse 12-Membered
 and Octanuclear 12-Membered Metallacrowns
;
_journal_name_full 'Inorganic Chemistry'
_journal_page_first 4732
_journal_page_last 4738
_journal_paper_doi 10.1021/ic0200904
_journal_volume 41
_journal_year 2002
_chemical_formula_sum 'C80.8 H83.2 N16 O24.8 Zn8'
_chemical_formula_weight 2198.19
_chemical_name_systematic
;
  ?
;
_space_group_IT_number 2
_symmetry_cell_setting triclinic
_symmetry_space_group_name_Hall '-P 1'
_symmetry_space_group_name_H-M 'P -1'
_atom_sites_solution_hydrogens geom
_atom_sites_solution_primary direct
_atom_sites_solution_secondary difmap
_audit_creation_method SHELXL
_cell_angle_alpha 96.76(2)
_cell_angle_beta 110.16(2)
_cell_angle_gamma 104.99(2)
_cell_formula_units_Z 2
_cell_length_a 15.220(9)
_cell_length_b 16.382(9)
_cell_length_c 21.31(1)
_cell_measurement_reflns_used 25
_cell_measurement_temperature 298
_cell_measurement_theta_max 11.5
_cell_measurement_theta_min 5.5
_cell_volume 4691(5)
_computing_cell_refinement 'Program LEAST (UCLA Crystallographic package, C.E.Strouse 1994)'
_computing_data_collection 'Program COLLECT (UCLA Crystallographic package, C.E.Strouse 1994)'
_computing_data_reduction 'Program REDUCE (UCLA Crystallographic package, C.E.Strouse 1994)'
_computing_molecular_graphics ORTEP
_computing_structure_refinement 'SHELXL-93 (Sheldrick, 1993)'
_computing_structure_solution 'SHELXS-86 (Sheldrick, 1986)'
_diffrn_ambient_temperature 298
_diffrn_measurement_device 'Crystal Logic Dual Goniometer'
_diffrn_measurement_method 'theta-2theta scans'
_diffrn_radiation_monochromator graphite
_diffrn_radiation_source 'fine-focus sealed tube'
_diffrn_radiation_type MoK\a
_diffrn_radiation_wavelength 0.71073
_diffrn_reflns_av_R_equivalents 0.0197
_diffrn_reflns_av_sigmaI/netI 0.0646
_diffrn_reflns_limit_h_max 15
_diffrn_reflns_limit_h_min -16
_diffrn_reflns_limit_k_max 17
_diffrn_reflns_limit_k_min -17
_diffrn_reflns_limit_l_max 23
_diffrn_reflns_limit_l_min 0
_diffrn_reflns_number 13201
_diffrn_reflns_theta_max 23.23
_diffrn_reflns_theta_min 1.80
_diffrn_standards_decay_% 1.9
_diffrn_standards_interval_count 97
_diffrn_standards_number 3
_exptl_absorpt_coefficient_mu 2.089
_exptl_crystal_colour colorless
_exptl_crystal_density_diffrn 1.556
_exptl_crystal_density_meas 1.54
_exptl_crystal_density_method 'floating method'
_exptl_crystal_description parallelipiped
_exptl_crystal_F_000 2237
_exptl_crystal_size_max 0.40
_exptl_crystal_size_mid 0.20
_exptl_crystal_size_min 0.10
_refine_diff_density_max 1.089
_refine_diff_density_min -0.336
_refine_diff_density_rms 0.089
_refine_ls_extinction_method none
_refine_ls_goodness_of_fit_all 1.135
_refine_ls_goodness_of_fit_obs 1.188
_refine_ls_matrix_type fullcycle
_refine_ls_number_parameters 1253
_refine_ls_number_reflns 12793
_refine_ls_number_restraints 0
_refine_ls_restrained_S_all 1.136
_refine_ls_restrained_S_obs 1.188
_refine_ls_R_factor_all 0.0830
_refine_ls_R_factor_obs 0.0512
_refine_ls_shift/esd_max 0.067
_refine_ls_shift/esd_mean 0.005
_refine_ls_structure_factor_coef Fsqd
_refine_ls_weighting_details 'w=1/[\s^2^(Fo^2^)+(0.0584P)^2^+11.2525P] where P=(Fo^2^+2Fc^2^)/3'
_refine_ls_weighting_scheme calc
_refine_ls_wR_factor_all 0.1530
_refine_ls_wR_factor_obs 0.1342
_reflns_number_observed 9316
_reflns_number_total 12794
_reflns_observed_criterion >2sigma(I)
_cod_data_source_file ic0200904_3.cif
_cod_data_source_block kezn2
_cod_depositor_comments
;
The following automatic conversions were performed:

'_refine_ls_weighting_scheme' value 'calc
w=1/[\s^2^(Fo^2^)+(0.0584P)^2^+11.2525P] where P=(Fo^2^+2Fc^2^)/3'
was changed to 'calc'. New tag '_refine_ls_weighting_details' was
created. The value of the new tag was set to
'w=1/[\s^2^(Fo^2^)+(0.0584P)^2^+11.2525P] where P=(Fo^2^+2Fc^2^)/3'.

Automatic conversion script
Id: cif_fix_values 3143 2015-03-26 13:38:13Z robertas 
;
_cod_original_formula_sum 'C80.80 H83.20 N16 O24.80 Zn8'
_cod_database_code 4318430

loop_
_symmetry_equiv_pos_as_xyz
'x, y, z'
'-x, -y, -z'

loop_
_atom_site_aniso_label
_atom_site_aniso_U_11
_atom_site_aniso_U_22
_atom_site_aniso_U_33
_atom_site_aniso_U_23
_atom_site_aniso_U_13
_atom_site_aniso_U_12
Zn1 0.0420(5) 0.0387(4) 0.0349(5) 0.0098(4) 0.0163(4) 0.0137(4)
Zn2 0.0479(5) 0.0451(5) 0.0506(5) 0.0158(4) 0.0259(4) 0.0177(4)
Zn3 0.0437(5) 0.0467(5) 0.0382(5) 0.0158(4) 0.0204(4) 0.0183(4)
Zn4 0.0424(5) 0.0373(4) 0.0351(5) 0.0101(3) 0.0164(4) 0.0126(4)
Zn5 0.0469(5) 0.0456(5) 0.0469(5) 0.0156(4) 0.0136(4) 0.0136(4)
Zn6 0.0466(5) 0.0454(5) 0.0411(5) 0.0120(4) 0.0164(4) 0.0089(4)
Zn7 0.0444(5) 0.0444(5) 0.0452(5) 0.0123(4) 0.0231(4) 0.0152(4)
Zn8 0.0451(5) 0.0473(5) 0.0390(5) 0.0153(4) 0.0192(4) 0.0118(4)
O1 0.044(3) 0.040(3) 0.038(3) 0.013(2) 0.018(2) 0.012(2)
N1 0.047(3) 0.043(3) 0.035(3) 0.011(3) 0.019(3) 0.015(3)
O2 0.057(3) 0.060(3) 0.038(3) 0.007(3) 0.018(3) -0.003(3)
O3 0.060(3) 0.078(4) 0.038(3) 0.017(3) 0.025(3) 0.008(3)
O11 0.045(3) 0.048(3) 0.039(3) 0.014(2) 0.022(2) 0.020(2)
N11 0.034(3) 0.045(3) 0.036(3) 0.013(3) 0.015(3) 0.016(3)
O12 0.051(3) 0.077(4) 0.044(3) 0.031(3) 0.028(3) 0.026(3)
O13 0.039(3) 0.045(3) 0.051(3) 0.018(2) 0.022(2) 0.018(2)
O21 0.035(3) 0.042(3) 0.039(3) 0.010(2) 0.015(2) 0.012(2)
N21 0.037(3) 0.042(3) 0.046(4) 0.008(3) 0.016(3) 0.012(3)
O22 0.048(3) 0.058(3) 0.055(3) 0.022(3) 0.025(3) 0.013(3)
O23 0.043(3) 0.054(3) 0.045(3) 0.013(2) 0.014(2) 0.015(2)
O31 0.040(3) 0.039(3) 0.038(3) 0.013(2) 0.020(2) 0.010(2)
N31 0.034(3) 0.036(3) 0.038(3) 0.013(3) 0.017(3) 0.009(3)
O32 0.060(3) 0.049(3) 0.068(4) 0.030(3) 0.040(3) 0.030(3)
O33 0.072(4) 0.052(3) 0.077(4) 0.029(3) 0.050(3) 0.028(3)
N41 0.052(4) 0.049(4) 0.073(5) 0.018(4) 0.030(4) 0.019(3)
N42 0.047(4) 0.041(3) 0.055(4) 0.010(3) 0.027(3) 0.015(3)
O41 0.061(3) 0.054(3) 0.047(3) 0.016(3) 0.030(3) 0.030(3)
N43 0.081(5) 0.056(4) 0.063(5) 0.003(4) 0.034(4) 0.026(4)
N51 0.051(4) 0.050(4) 0.043(4) 0.006(3) 0.022(3) 0.010(3)
N52 0.047(4) 0.048(4) 0.038(3) 0.010(3) 0.021(3) 0.013(3)
O51 0.048(3) 0.043(3) 0.041(3) 0.012(2) 0.010(2) 0.003(2)
N53 0.081(5) 0.061(5) 0.067(5) 0.024(4) 0.035(4) 0.015(4)
N61 0.058(4) 0.054(4) 0.046(4) 0.021(3) 0.010(3) 0.015(3)
N62 0.056(4) 0.037(3) 0.043(4) 0.013(3) 0.018(3) 0.019(3)
O61 0.062(3) 0.044(3) 0.043(3) 0.012(2) 0.017(3) 0.018(3)
N63 0.065(4) 0.040(3) 0.042(4) 0.014(3) 0.025(3) 0.010(3)
N71 0.047(4) 0.048(4) 0.039(3) 0.018(3) 0.019(3) 0.017(3)
N72 0.041(3) 0.032(3) 0.031(3) 0.008(2) 0.011(3) 0.010(3)
O71 0.053(3) 0.042(3) 0.036(3) 0.010(2) 0.018(2) 0.018(2)
N73 0.052(4) 0.049(4) 0.047(4) 0.014(3) 0.028(3) 0.019(3)
OM1 0.050(3) 0.055(3) 0.046(3) 0.005(3) 0.011(3) 0.019(3)
OM2 0.077(4) 0.073(4) 0.115(6) 0.020(4) 0.036(4) 0.042(4)
C1 0.050(5) 0.042(4) 0.037(4) 0.008(3) 0.020(4) 0.008(4)
C2 0.059(5) 0.050(5) 0.039(4) 0.016(4) 0.023(4) 0.009(4)
C3 0.075(6) 0.101(8) 0.038(5) 0.013(5) 0.017(5) -0.004(6)
C4 0.108(9) 0.161(12) 0.026(5) 0.007(6) 0.024(5) -0.020(8)
C5 0.105(9) 0.122(9) 0.054(6) 0.022(6) 0.040(6) -0.010(7)
C6 0.073(6) 0.073(6) 0.050(5) 0.018(5) 0.032(5) 0.001(5)
C7 0.059(5) 0.052(5) 0.041(5) 0.017(4) 0.024(4) 0.020(4)
C11 0.051(4) 0.038(4) 0.040(4) 0.009(3) 0.019(4) 0.012(3)
C12 0.048(4) 0.047(4) 0.041(4) 0.015(3) 0.023(4) 0.021(3)
C13 0.054(5) 0.062(5) 0.065(5) 0.026(4) 0.036(4) 0.019(4)
C14 0.051(5) 0.086(6) 0.084(6) 0.036(5) 0.044(5) 0.034(5)
C15 0.051(5) 0.091(7) 0.087(7) 0.040(6) 0.035(5) 0.036(5)
C16 0.055(5) 0.062(5) 0.070(6) 0.028(5) 0.031(5) 0.025(4)
C17 0.043(4) 0.039(4) 0.042(4) 0.010(3) 0.017(3) 0.019(3)
C21 0.047(4) 0.053(5) 0.041(4) 0.011(4) 0.020(4) 0.021(4)
C22 0.042(4) 0.047(4) 0.052(5) 0.010(4) 0.019(4) 0.011(3)
C23 0.044(5) 0.078(6) 0.072(6) 0.019(5) 0.025(5) 0.014(4)
C24 0.040(5) 0.099(7) 0.079(7) 0.019(6) 0.025(5) 0.015(5)
C25 0.037(5) 0.088(7) 0.075(7) 0.010(5) 0.006(5) 0.020(5)
C26 0.052(5) 0.073(6) 0.053(5) 0.009(4) 0.012(4) 0.019(4)
C27 0.044(4) 0.048(4) 0.051(5) 0.006(4) 0.015(4) 0.016(4)
C31 0.045(4) 0.046(4) 0.034(4) 0.011(3) 0.016(3) 0.013(3)
C32 0.044(4) 0.048(4) 0.043(4) 0.020(4) 0.018(4) 0.012(3)
C33 0.076(6) 0.058(5) 0.085(7) 0.041(5) 0.051(5) 0.030(5)
C34 0.093(7) 0.066(6) 0.092(7) 0.045(5) 0.054(6) 0.033(5)
C35 0.073(6) 0.064(6) 0.069(6) 0.037(5) 0.037(5) 0.013(5)
C36 0.058(5) 0.069(6) 0.053(5) 0.027(4) 0.031(4) 0.016(4)
C37 0.044(4) 0.050(4) 0.033(4) 0.013(3) 0.016(3) 0.009(4)
C41 0.067(6) 0.056(5) 0.078(7) 0.018(5) 0.026(5) 0.026(5)
C42 0.070(6) 0.072(6) 0.083(7) 0.014(6) 0.010(6) 0.035(5)
C43 0.074(7) 0.079(7) 0.124(10) 0.000(7) 0.030(7) 0.047(6)
C44 0.068(6) 0.076(6) 0.088(7) 0.006(5) 0.031(5) 0.035(5)
C45 0.048(5) 0.044(4) 0.070(6) 0.011(4) 0.029(4) 0.016(4)
C46 0.053(5) 0.041(4) 0.052(5) 0.009(4) 0.023(4) 0.011(4)
C47 0.056(5) 0.052(5) 0.062(5) 0.007(4) 0.039(4) 0.021(4)
C48 0.102(7) 0.057(5) 0.079(7) 0.020(5) 0.066(6) 0.030(5)
C49 0.130(9) 0.100(8) 0.087(8) 0.044(7) 0.081(7) 0.061(7)
C50 0.114(9) 0.127(10) 0.067(7) 0.005(7) 0.046(7) 0.064(8)
C51 0.098(8) 0.073(7) 0.074(7) 0.000(6) 0.042(6) 0.031(6)
C61 0.061(5) 0.076(6) 0.040(5) 0.016(4) 0.020(4) 0.023(5)
C62 0.039(5) 0.083(7) 0.053(5) -0.002(5) 0.002(4) 0.014(4)
C63 0.036(4) 0.067(6) 0.068(6) -0.003(5) 0.006(4) 0.005(4)
C64 0.054(5) 0.048(5) 0.069(6) 0.011(4) 0.020(5) 0.003(4)
C65 0.047(4) 0.045(4) 0.054(5) 0.010(4) 0.023(4) 0.013(4)
C66 0.044(4) 0.043(4) 0.044(4) 0.007(3) 0.017(4) 0.007(4)
C67 0.060(5) 0.043(5) 0.045(5) 0.004(4) 0.011(4) -0.003(4)
C68 0.108(8) 0.052(5) 0.056(6) 0.008(5) 0.032(6) -0.016(5)
C69 0.149(11) 0.073(7) 0.053(6) 0.017(5) 0.031(7) -0.024(7)
C70 0.128(10) 0.067(7) 0.082(8) 0.037(6) 0.015(7) -0.011(7)
C71 0.121(9) 0.055(6) 0.090(8) 0.022(6) 0.034(7) 0.012(6)
C81 0.069(6) 0.062(6) 0.055(6) 0.020(5) 0.000(5) 0.012(5)
C82 0.102(8) 0.083(7) 0.040(5) 0.026(5) 0.004(5) 0.013(6)
C83 0.110(9) 0.087(7) 0.052(6) 0.031(5) 0.027(6) 0.019(6)
C84 0.072(6) 0.063(5) 0.045(5) 0.017(4) 0.018(4) 0.011(5)
C85 0.059(5) 0.041(4) 0.044(5) 0.013(4) 0.015(4) 0.016(4)
C86 0.056(5) 0.038(4) 0.049(5) 0.016(4) 0.021(4) 0.016(4)
C87 0.067(5) 0.039(4) 0.039(4) 0.010(3) 0.022(4) 0.008(4)
C88 0.080(6) 0.053(5) 0.061(6) 0.018(4) 0.032(5) 0.017(5)
C89 0.090(7) 0.038(5) 0.068(6) 0.006(4) 0.036(5) -0.004(5)
C90 0.067(6) 0.071(6) 0.059(6) 0.005(5) 0.028(5) -0.009(5)
C91 0.059(5) 0.064(6) 0.049(5) 0.015(4) 0.024(4) 0.004(4)
C101 0.068(5) 0.066(5) 0.054(5) 0.027(4) 0.028(4) 0.036(5)
C102 0.099(7) 0.081(6) 0.072(6) 0.042(5) 0.046(6) 0.056(6)
C103 0.116(8) 0.080(6) 0.065(6) 0.049(5) 0.060(6) 0.043(6)
C104 0.093(7) 0.064(5) 0.061(6) 0.031(5) 0.045(5) 0.036(5)
C105 0.050(4) 0.040(4) 0.036(4) 0.010(3) 0.016(4) 0.012(3)
C106 0.056(5) 0.037(4) 0.036(4) 0.008(3) 0.022(4) 0.010(3)
C107 0.059(5) 0.039(4) 0.035(4) 0.013(3) 0.028(4) 0.015(4)
C108 0.072(6) 0.054(5) 0.053(5) 0.010(4) 0.037(5) 0.018(4)
C109 0.094(7) 0.062(6) 0.069(6) 0.011(5) 0.055(6) 0.025(5)
C110 0.076(7) 0.083(7) 0.100(8) 0.016(6) 0.063(6) 0.040(6)
C111 0.058(5) 0.067(6) 0.070(6) 0.011(5) 0.038(5) 0.025(4)
CM1 0.078(7) 0.093(8) 0.094(8) 0.011(7) -0.005(6) 0.030(6)
CM2 0.055(13) 0.119(20) 0.236(38) 0.006(21) 0.007(17) 0.051(13)
CM2A 0.211(43) 0.084(21) 0.345(70) 0.035(29) 0.211(48) 0.067(24)
OM3 0.073(4) 0.099(5) 0.099(5) 0.032(4) 0.045(4) 0.021(4)
CM3 0.091(8) 0.104(9) 0.134(11) 0.028(8) 0.049(8) 0.038(7)
OM4 0.090(5) 0.117(6) 0.124(7) 0.038(5) 0.064(5) 0.042(5)
CM4 0.073(7) 0.117(10) 0.109(10) 0.029(8) 0.033(7) 0.017(7)
OM5 0.257(14) 0.124(8) 0.197(12) 0.040(8) 0.156(11) 0.025(9)
CM5 0.279(22) 0.126(12) 0.157(14) 0.068(11) 0.149(16) 0.117(14)
OM6 0.083(11) 0.126(14) 0.100(12) -0.010(11) 0.006(9) 0.019(10)
CM6 0.101(18) 0.031(10) 0.190(29) 0.023(13) 0.064(18) -0.008(10)
OM7 0.195(13) 0.197(13) 0.143(10) -0.018(9) 0.023(9) 0.023(10)
CM7 0.136(14) 0.211(19) 0.182(18) 0.004(14) 0.105(14) -0.010(13)
OM8 0.129(13) 0.075(9) 0.103(12) -0.009(9) 0.065(11) -0.011(9)
CM8 0.184(26) 0.063(13) 0.125(20) -0.020(13) 0.123(21) -0.031(15)
OM9 0.143(17) 0.057(10) 0.305(30) 0.032(14) 0.088(19) 0.049(11)
CM9 0.105(17) 0.042(11) 0.103(17) 0.017(11) 0.030(14) -0.012(11)
OM10 0.131(17) 0.108(15) 0.176(21) -0.005(14) -0.036(15) 0.013(13)
CM10 0.085(16) 0.105(18) 0.139(22) 0.002(16) 0.015(15) 0.080(15)
OM11 0.356(48) 0.233(34) 0.081(17) 0.024(20) 0.097(25) 0.176(35)
CM11 0.061(19) 0.273(54) 0.179(40) -0.080(37) 0.078(24) -0.029(25)
OM12 0.299(49) 0.219(38) 0.331(53) -0.089(36) 0.240(46) -0.106(35)
CM12 0.087(24) 0.196(44) 0.183(42) 0.101(36) 0.045(26) 0.017(26)

loop_
_atom_site_label
_atom_site_type_symbol
_atom_site_fract_x
_atom_site_fract_y
_atom_site_fract_z
_atom_site_U_iso_or_equiv
_atom_site_thermal_displace_type
_atom_site_occupancy
_atom_site_calc_flag
_atom_site_refinement_flags
_atom_site_disorder_group
Zn1 Zn 0.18873(6) 0.76321(5) 0.74470(4) 0.0379(2) Uani 1 d . .
Zn2 Zn 0.01991(6) 0.85222(5) 0.65705(4) 0.0450(2) Uani 1 d . .
Zn3 Zn -0.03070(6) 0.67573(5) 0.56950(4) 0.0403(2) Uani 1 d . .
Zn4 Zn 0.13815(6) 0.58078(5) 0.66062(4) 0.0378(2) Uani 1 d . .
Zn5 Zn 0.34318(6) 0.61803(6) 0.81014(4) 0.0476(2) Uani 1 d . .
Zn6 Zn 0.38413(6) 0.79787(5) 0.89316(4) 0.0456(2) Uani 1 d . .
Zn7 Zn 0.28325(6) 0.77251(5) 0.61727(4) 0.0427(2) Uani 1 d . .
Zn8 Zn 0.04520(6) 0.60796(5) 0.79998(4) 0.0431(2) Uani 1 d . .
O1 O 0.2487(3) 0.7034(3) 0.8229(2) 0.0402(11) Uani 1 d . .
N1 N 0.1849(4) 0.6776(4) 0.8582(3) 0.0403(14) Uani 1 d . .
O2 O 0.3163(4) 0.7647(3) 0.9538(2) 0.0567(14) Uani 1 d . .
O3 O 0.0137(4) 0.6021(4) 0.8838(3) 0.0595(15) Uani 1 d . .
O11 O 0.0608(3) 0.6281(3) 0.7042(2) 0.0409(11) Uani 1 d . .
N11 N -0.0265(4) 0.6430(4) 0.6594(3) 0.0367(13) Uani 1 d . .
O12 O -0.0799(4) 0.6264(4) 0.7474(2) 0.0522(13) Uani 1 d . .
O13 O -0.1033(3) 0.7581(3) 0.5892(2) 0.0421(11) Uani 1 d . .
O21 O 0.2510(3) 0.6880(3) 0.6860(2) 0.0384(11) Uani 1 d . .
N21 N 0.3429(4) 0.6872(4) 0.7351(3) 0.0419(14) Uani 1 d . .
O22 O 0.4148(4) 0.7861(3) 0.6854(3) 0.0520(13) Uani 1 d . .
O23 O 0.4613(3) 0.7197(3) 0.8751(2) 0.0481(12) Uani 1 d . .
O31 O 0.1110(3) 0.7783(3) 0.6462(2) 0.0380(11) Uani 1 d . .
N31 N 0.1782(4) 0.8229(3) 0.6195(3) 0.0352(13) Uani 1 d . .
O32 O 0.0968(4) 0.9235(3) 0.6145(3) 0.0508(13) Uani 1 d . .
O33 O 0.3204(4) 0.8562(3) 0.5602(3) 0.0579(14) Uani 1 d . .
N41 N -0.0541(5) 0.9342(4) 0.6848(4) 0.056(2) Uani 1 d . .
N42 N 0.0519(4) 0.8491(4) 0.7589(3) 0.0453(15) Uani 1 d . .
O41 O 0.1113(4) 0.8093(3) 0.7933(2) 0.0491(13) Uani 1 d . .
N43 N 0.0692(6) 0.9812(4) 0.9045(4) 0.065(2) Uani 1 d . .
N51 N 0.5119(5) 0.9016(4) 0.9542(3) 0.049(2) Uani 1 d . .
N52 N 0.3796(4) 0.8860(4) 0.8313(3) 0.0435(14) Uani 1 d . .
O51 O 0.3051(4) 0.8727(3) 0.7711(2) 0.0482(13) Uani 1 d . .
N53 N 0.4826(6) 1.1068(5) 0.8495(4) 0.069(2) Uani 1 d . .
N61 N 0.3274(5) 0.5682(4) 0.8982(3) 0.056(2) Uani 1 d . .
N62 N 0.2114(4) 0.5114(4) 0.7666(3) 0.0445(15) Uani 1 d . .
O61 O 0.1527(4) 0.4814(3) 0.6983(2) 0.0504(13) Uani 1 d . .
N63 N 0.0054(5) 0.4685(4) 0.7758(3) 0.049(2) Uani 1 d . .
N71 N -0.0126(4) 0.7378(4) 0.4895(3) 0.0429(14) Uani 1 d . .
N72 N 0.0590(4) 0.6159(3) 0.5362(3) 0.0358(13) Uani 1 d . .
O71 O 0.0945(3) 0.5527(3) 0.5619(2) 0.0428(11) Uani 1 d . .
N73 N 0.2631(4) 0.6698(4) 0.5354(3) 0.0463(15) Uani 1 d . .
OM1 O -0.1548(4) 0.5706(4) 0.4968(3) 0.0529(13) Uani 1 d . .
OM2 O 0.4248(5) 0.5361(4) 0.7909(4) 0.085(2) Uani 1 d . .
C1 C 0.2271(5) 0.7123(5) 0.9244(4) 0.044(2) Uani 1 d . .
C2 C 0.1741(6) 0.6880(5) 0.9699(4) 0.050(2) Uani 1 d . .
C3 C 0.2289(7) 0.7203(7) 1.0397(4) 0.080(3) Uani 1 d . .
H3 H 0.2935(7) 0.7572(7) 1.0544(4) 0.087(15) Uiso 1 calc R .
C4 C 0.1910(9) 0.6998(8) 1.0882(5) 0.114(5) Uani 1 d . .
H4 H 0.2300(9) 0.7217(8) 1.1347(5) 0.087(15) Uiso 1 calc R .
C5 C 0.0946(8) 0.6462(8) 1.0668(5) 0.100(4) Uani 1 d . .
H5 H 0.0680(8) 0.6321(8) 1.0989(5) 0.087(15) Uiso 1 calc R .
C6 C 0.0388(7) 0.6141(6) 0.9985(4) 0.068(3) Uani 1 d . .
H6 H -0.0258(7) 0.5777(6) 0.9848(4) 0.087(15) Uiso 1 calc R .
C7 C 0.0751(6) 0.6339(5) 0.9480(4) 0.048(2) Uani 1 d . .
C11 C -0.0892(5) 0.6440(4) 0.6888(4) 0.043(2) Uani 1 d . .
C12 C -0.1780(5) 0.6688(5) 0.6518(4) 0.042(2) Uani 1 d . .
C13 C -0.2618(6) 0.6372(5) 0.6663(4) 0.056(2) Uani 1 d . .
H13 H -0.2605(6) 0.6003(5) 0.6964(4) 0.057(11) Uiso 1 calc R .
C14 C -0.3464(6) 0.6590(6) 0.6374(5) 0.065(2) Uani 1 d . .
H14 H -0.4017(6) 0.6364(6) 0.6471(5) 0.057(11) Uiso 1 calc R .
C15 C -0.3469(6) 0.7147(6) 0.5941(5) 0.069(3) Uani 1 d . .
H15 H -0.4031(6) 0.7305(6) 0.5745(5) 0.057(11) Uiso 1 calc R .
C16 C -0.2652(6) 0.7475(5) 0.5794(4) 0.058(2) Uani 1 d . .
H16 H -0.2668(6) 0.7860(5) 0.5506(4) 0.057(11) Uiso 1 calc R .
C17 C -0.1803(5) 0.7244(4) 0.6065(4) 0.040(2) Uani 1 d . .
C21 C 0.4197(5) 0.7431(5) 0.7326(4) 0.045(2) Uani 1 d . .
C22 C 0.5189(5) 0.7581(5) 0.7864(4) 0.047(2) Uani 1 d . .
C23 C 0.6006(6) 0.7854(6) 0.7690(5) 0.065(2) Uani 1 d . .
H23 H 0.5897(6) 0.7903(6) 0.7241(5) 0.067(13) Uiso 1 calc R .
C24 C 0.6958(6) 0.8052(6) 0.8152(5) 0.073(3) Uani 1 d . .
H24 H 0.7487(6) 0.8217(6) 0.8019(5) 0.067(13) Uiso 1 calc R .
C25 C 0.7109(6) 0.8000(6) 0.8814(5) 0.072(3) Uani 1 d . .
H25 H 0.7751(6) 0.8155(6) 0.9140(5) 0.067(13) Uiso 1 calc R .
C26 C 0.6331(6) 0.7723(6) 0.9005(4) 0.062(2) Uani 1 d . .
H26 H 0.6457(6) 0.7684(6) 0.9457(4) 0.067(13) Uiso 1 calc R .
C27 C 0.5362(5) 0.7498(5) 0.8542(4) 0.049(2) Uani 1 d . .
C31 C 0.1643(5) 0.8963(5) 0.6050(3) 0.042(2) Uani 1 d . .
C32 C 0.2277(5) 0.9516(5) 0.5763(4) 0.045(2) Uani 1 d . .
C33 C 0.2148(7) 1.0313(5) 0.5704(5) 0.063(2) Uani 1 d . .
H33 H 0.1675(7) 1.0459(5) 0.5835(5) 0.063(12) Uiso 1 calc R .
C34 C 0.2703(7) 1.0905(6) 0.5454(5) 0.075(3) Uani 1 d . .
H34 H 0.2614(7) 1.1443(6) 0.5432(5) 0.063(12) Uiso 1 calc R .
C35 C 0.3382(7) 1.0686(6) 0.5243(4) 0.066(2) Uani 1 d . .
H35 H 0.3748(7) 1.1072(6) 0.5068(4) 0.063(12) Uiso 1 calc R .
C36 C 0.3521(6) 0.9898(5) 0.5288(4) 0.057(2) Uani 1 d . .
H36 H 0.3976(6) 0.9757(5) 0.5132(4) 0.063(12) Uiso 1 calc R .
C37 C 0.3000(5) 0.9285(5) 0.5562(3) 0.043(2) Uani 1 d . .
C41 C -0.1108(6) 0.9710(5) 0.6429(5) 0.067(2) Uani 1 d . .
H41 H -0.1126(6) 0.9671(5) 0.5986(5) 0.087(15) Uiso 1 calc R .
C42 C -0.1663(7) 1.0143(6) 0.6618(5) 0.078(3) Uani 1 d . .
H42 H -0.2051(7) 1.0398(6) 0.6316(5) 0.087(15) Uiso 1 calc R .
C43 C -0.1625(7) 1.0186(7) 0.7278(6) 0.092(4) Uani 1 d . .
H43 H -0.1986(7) 1.0484(7) 0.7428(6) 0.087(15) Uiso 1 calc R .
C44 C -0.1056(7) 0.9790(6) 0.7725(5) 0.075(3) Uani 1 d . .
H44 H -0.1044(7) 0.9806(6) 0.8166(5) 0.087(15) Uiso 1 calc R .
C45 C -0.0509(6) 0.9373(5) 0.7489(4) 0.052(2) Uani 1 d . .
C46 C 0.0138(6) 0.8930(5) 0.7909(4) 0.049(2) Uani 1 d . .
C47 C 0.0355(6) 0.9007(5) 0.8658(4) 0.052(2) Uani 1 d . .
C48 C 0.0219(7) 0.8274(6) 0.8924(5) 0.069(3) Uani 1 d . .
H48 H -0.0029(7) 0.7720(6) 0.8643(5) 0.079(14) Uiso 1 calc R .
C49 C 0.0463(8) 0.8399(7) 0.9613(5) 0.087(3) Uani 1 d . .
H49 H 0.0384(8) 0.7923(7) 0.9811(5) 0.079(14) Uiso 1 calc R .
C50 C 0.0824(8) 0.9224(8) 1.0019(6) 0.096(4) Uani 1 d . .
H50 H 0.0982(8) 0.9314(8) 1.0489(6) 0.079(14) Uiso 1 calc R .
C51 C 0.0942(8) 0.9893(7) 0.9718(5) 0.080(3) Uani 1 d . .
H51 H 0.1215(8) 1.0450(7) 0.9997(5) 0.079(14) Uiso 1 calc R .
C61 C 0.5775(6) 0.9048(6) 1.0162(4) 0.059(2) Uani 1 d . .
H61 H 0.5638(6) 0.8598(6) 1.0379(4) 0.070(13) Uiso 1 calc R .
C62 C 0.6647(6) 0.9726(6) 1.0489(4) 0.065(2) Uani 1 d . .
H62 H 0.7094(6) 0.9733(6) 1.0919(4) 0.070(13) Uiso 1 calc R .
C63 C 0.6840(6) 1.0381(6) 1.0176(5) 0.065(2) Uani 1 d . .
H63 H 0.7419(6) 1.0849(6) 1.0393(5) 0.070(13) Uiso 1 calc R .
C64 C 0.6175(6) 1.0352(5) 0.9533(4) 0.061(2) Uani 1 d . .
H64 H 0.6311(6) 1.0797(5) 0.9312(4) 0.070(13) Uiso 1 calc R .
C65 C 0.5305(5) 0.9660(5) 0.9217(4) 0.048(2) Uani 1 d . .
C66 C 0.4538(5) 0.9568(5) 0.8536(4) 0.045(2) Uani 1 d . .
C67 C 0.4623(6) 1.0258(5) 0.8149(4) 0.057(2) Uani 1 d . .
C68 C 0.4490(8) 1.0080(6) 0.7474(5) 0.081(3) Uani 1 d . .
H68 H 0.4335(8) 0.9511(6) 0.7241(5) 0.096(16) Uiso 1 calc R .
C69 C 0.4587(9) 1.0741(7) 0.7142(5) 0.106(4) Uani 1 d . .
H69 H 0.4502(9) 1.0630(7) 0.6683(5) 0.096(16) Uiso 1 calc R .
C70 C 0.4808(9) 1.1559(7) 0.7493(6) 0.107(4) Uani 1 d . .
H70 H 0.4887(9) 1.2021(7) 0.7280(6) 0.096(16) Uiso 1 calc R .
C71 C 0.4914(9) 1.1697(6) 0.8162(6) 0.093(3) Uani 1 d . .
H71 H 0.5056(9) 1.2262(6) 0.8396(6) 0.096(16) Uiso 1 calc R .
C81 C 0.3889(7) 0.5991(6) 0.9648(4) 0.070(3) Uani 1 d . .
H81 H 0.4507(7) 0.6394(6) 0.9759(4) 0.070(13) Uiso 1 calc R .
C82 C 0.3634(8) 0.5729(6) 1.0165(5) 0.084(3) Uani 1 d . .
H82 H 0.4079(8) 0.5939(6) 1.0620(5) 0.070(13) Uiso 1 calc R .
C83 C 0.2708(8) 0.5148(7) 1.0004(5) 0.086(3) Uani 1 d . .
H83 H 0.2517(8) 0.4976(7) 1.0351(5) 0.070(13) Uiso 1 calc R .
C84 C 0.2066(7) 0.4824(6) 0.9325(4) 0.063(2) Uani 1 d . .
H84 H 0.1438(7) 0.4434(6) 0.9206(4) 0.070(13) Uiso 1 calc R .
C85 C 0.2379(6) 0.5092(5) 0.8831(4) 0.049(2) Uani 1 d . .
C86 C 0.1743(6) 0.4807(4) 0.8090(4) 0.047(2) Uani 1 d . .
C87 C 0.0696(6) 0.4241(5) 0.7858(4) 0.049(2) Uani 1 d . .
C88 C 0.0410(7) 0.3358(5) 0.7783(4) 0.064(2) Uani 1 d . .
H88 H 0.0878(7) 0.3071(5) 0.7861(4) 0.057(11) Uiso 1 calc R .
C89 C -0.0570(7) 0.2898(5) 0.7592(5) 0.069(3) Uani 1 d . .
H89 H -0.0773(7) 0.2299(5) 0.7541(5) 0.057(11) Uiso 1 calc R .
C90 C -0.1239(7) 0.3332(6) 0.7476(4) 0.072(3) Uani 1 d . .
H90 H -0.1908(7) 0.3035(6) 0.7341(4) 0.057(11) Uiso 1 calc R .
C91 C -0.0906(6) 0.4228(5) 0.7565(4) 0.060(2) Uani 1 d . .
H91 H -0.1366(6) 0.4524(5) 0.7487(4) 0.057(11) Uiso 1 calc R .
C101 C -0.0516(6) 0.7972(5) 0.4654(4) 0.057(2) Uani 1 d . .
H101 H -0.0948(6) 0.8130(5) 0.4825(4) 0.071(13) Uiso 1 calc R .
C102 C -0.0307(7) 0.8361(6) 0.4161(5) 0.073(3) Uani 1 d . .
H102 H -0.0579(7) 0.8785(6) 0.4012(5) 0.071(13) Uiso 1 calc R .
C103 C 0.0308(8) 0.8112(6) 0.3896(5) 0.075(3) Uani 1 d . .
H103 H 0.0433(8) 0.8349(6) 0.3548(5) 0.071(13) Uiso 1 calc R .
C104 C 0.0744(7) 0.7510(5) 0.4143(4) 0.065(2) Uani 1 d . .
H104 H 0.1184(7) 0.7352(5) 0.3980(4) 0.071(13) Uiso 1 calc R .
C105 C 0.0499(5) 0.7151(4) 0.4641(4) 0.043(2) Uani 1 d . .
C106 C 0.0925(5) 0.6499(4) 0.4944(4) 0.043(2) Uani 1 d . .
C107 C 0.1771(5) 0.6313(4) 0.4821(3) 0.041(2) Uani 1 d . .
C108 C 0.1687(7) 0.5809(5) 0.4234(4) 0.057(2) Uani 1 d . .
H108 H 0.1076(7) 0.5559(5) 0.3871(4) 0.064(12) Uiso 1 calc R .
C109 C 0.2516(7) 0.5678(6) 0.4187(5) 0.069(3) Uani 1 d . .
H109 H 0.2477(7) 0.5350(6) 0.3785(5) 0.064(12) Uiso 1 calc R .
C110 C 0.3409(7) 0.6034(6) 0.4738(5) 0.076(3) Uani 1 d . .
H110 H 0.3976(7) 0.5927(6) 0.4727(5) 0.064(12) Uiso 1 calc R .
C111 C 0.3435(6) 0.6556(5) 0.5308(5) 0.061(2) Uani 1 d . .
H111 H 0.4039(6) 0.6819(5) 0.5677(5) 0.064(12) Uiso 1 calc R .
CM1 C -0.2388(8) 0.5760(7) 0.4453(6) 0.099(4) Uani 1 d . .
HM1A H -0.2639(50) 0.5267(39) 0.4075(25) 0.202(40) Uiso 1 calc R .
HM1B H -0.2217(19) 0.6283(38) 0.4298(41) 0.202(40) Uiso 1 calc R .
HM1C H -0.2885(32) 0.5766(74) 0.4633(17) 0.202(40) Uiso 1 calc R .
CM2 C 0.5158(15) 0.5377(16) 0.8406(18) 0.149(17) Uani 0.55(3) d P .
CM2A C 0.4834(31) 0.5453(19) 0.7460(27) 0.182(26) Uani 0.45(3) d P .
OM3 O 0.1792(5) 0.4497(5) 0.1416(4) 0.087(2) Uani 1 d . .
CM3 C 0.2019(9) 0.3704(8) 0.1337(7) 0.107(4) Uani 1 d . .
OM4 O 0.5010(5) 0.1462(5) 0.4377(4) 0.101(2) Uani 1 d . .
CM4 C 0.4266(8) 0.0847(8) 0.3785(7) 0.103(4) Uani 1 d . .
OM5 O 0.8884(10) 0.8519(7) 0.1238(6) 0.181(5) Uani 1 d . .
CM5 C 0.9135(15) 0.7972(10) 0.0856(9) 0.155(7) Uani 1 d . .
OM6 O 0.3203(11) 0.5701(12) 0.2463(9) 0.118(6) Uani 0.50 d P .
CM6 C 0.3554(18) 0.6176(12) 0.2204(15) 0.111(10) Uani 0.50 d P .
OM7 O 0.7126(10) 1.1894(9) 0.5941(6) 0.204(6) Uani 1 d . .
CM7 C 0.6240(13) 1.1823(13) 0.6086(10) 0.181(8) Uani 1 d . .
OM8 O 0.7903(12) 0.9215(9) 0.2419(8) 0.109(5) Uani 0.50 d P .
CM8 C 0.7678(22) 0.8494(14) 0.1906(13) 0.125(11) Uani 0.50 d P .
OM9 O 0.6555(15) 0.6408(10) 0.2444(14) 0.165(10) Uani 0.50 d P .
CM9 C 0.7234(17) 0.6921(12) 0.2930(12) 0.094(7) Uani 0.50 d P .
OM10 O 0.6155(15) 0.6980(13) 0.1036(12) 0.174(10) Uani 0.50 d P .
CM10 C 0.6519(16) 0.6591(15) 0.0773(14) 0.110(10) Uani 0.50 d P .
OM11 O 0.2028(30) 0.8747(22) 0.1555(12) 0.205(16) Uani 0.40 d P .
CM11 C 0.2997(23) 0.9288(33) 0.1842(22) 0.191(25) Uani 0.40 d P .
OM12 O 0.4780(33) 0.5917(26) 0.3697(24) 0.303(30) Uani 0.40 d P .
CM12 C 0.5339(26) 0.6528(30) 0.3820(23) 0.158(18) Uani 0.40 d P .
HOM1 H -0.1421(49) 0.5250(45) 0.4772(36) 0.050(21) Uiso 1 d . .

loop_
_atom_type_symbol
_atom_type_description
_atom_type_scat_dispersion_real
_atom_type_scat_dispersion_imag
_atom_type_scat_source
C C 0.0033 0.0016 'International Tables Vol C Tables 4.2.6.8 and 6.1.1.4'
H H 0.0000 0.0000 'International Tables Vol C Tables 4.2.6.8 and 6.1.1.4'
N N 0.0061 0.0033 'International Tables Vol C Tables 4.2.6.8 and 6.1.1.4'
O O 0.0106 0.0060 'International Tables Vol C Tables 4.2.6.8 and 6.1.1.4'
Zn Zn 0.2839 1.4301 'International Tables Vol C Tables 4.2.6.8 and 6.1.1.4'

loop_
_geom_angle_atom_site_label_1
_geom_angle_atom_site_label_2
_geom_angle_atom_site_label_3
_geom_angle
_geom_angle_site_symmetry_1
_geom_angle_site_symmetry_3
_geom_angle_publ_flag
O51 Zn1 O41 98.7(2) . . ?
O51 Zn1 O1 99.0(2) . . ?
O41 Zn1 O1 93.3(2) . . ?
O51 Zn1 O31 96.2(2) . . ?
O41 Zn1 O31 97.5(2) . . ?
O1 Zn1 O31 159.8(2) . . ?
O51 Zn1 O21 92.3(2) . . ?
O41 Zn1 O21 169.0(2) . . ?
O1 Zn1 O21 84.3(2) . . ?
O31 Zn1 O21 81.9(2) . . ?
O51 Zn1 O11 172.7(2) . . ?
O41 Zn1 O11 88.5(2) . . ?
O1 Zn1 O11 81.8(2) . . ?
O31 Zn1 O11 81.5(2) . . ?
O21 Zn1 O11 80.5(2) . . ?
O51 Zn1 Zn4 132.6(2) . . ?
O41 Zn1 Zn4 128.8(2) . . ?
O1 Zn1 Zn4 79.75(13) . . ?
O31 Zn1 Zn4 80.20(13) . . ?
O21 Zn1 Zn4 40.23(12) . . ?
O11 Zn1 Zn4 40.31(11) . . ?
O32 Zn2 O13 114.1(2) . . ?
O32 Zn2 N42 130.4(2) . . ?
O13 Zn2 N42 115.1(2) . . ?
O32 Zn2 O31 78.9(2) . . ?
O13 Zn2 O31 91.9(2) . . ?
N42 Zn2 O31 93.8(2) . . ?
O32 Zn2 N41 102.3(2) . . ?
O13 Zn2 N41 96.1(2) . . ?
N42 Zn2 N41 78.3(2) . . ?
O31 Zn2 N41 170.6(2) . . ?
O32 Zn2 Zn3 100.0(2) . . ?
O13 Zn2 Zn3 42.65(13) . . ?
N42 Zn2 Zn3 111.8(2) . . ?
O31 Zn2 Zn3 49.21(13) . . ?
N41 Zn2 Zn3 138.6(2) . . ?
N11 Zn3 O13 86.2(2) . . ?
N11 Zn3 N72 106.8(2) . . ?
O13 Zn3 N72 164.7(2) . . ?
N11 Zn3 OM1 100.9(2) . . ?
O13 Zn3 OM1 99.2(2) . . ?
N72 Zn3 OM1 86.5(2) . . ?
N11 Zn3 N71 167.1(2) . . ?
O13 Zn3 N71 89.0(2) . . ?
N72 Zn3 N71 76.6(2) . . ?
OM1 Zn3 N71 91.7(2) . . ?
N11 Zn3 O31 78.8(2) . . ?
O13 Zn3 O31 86.8(2) . . ?
N72 Zn3 O31 87.9(2) . . ?
OM1 Zn3 O31 174.0(2) . . ?
N71 Zn3 O31 89.0(2) . . ?
N11 Zn3 Zn2 80.1(2) . . ?
O13 Zn3 Zn2 42.17(14) . . ?
N72 Zn3 Zn2 130.67(15) . . ?
OM1 Zn3 Zn2 141.4(2) . . ?
N71 Zn3 Zn2 88.3(2) . . ?
O31 Zn3 Zn2 44.59(11) . . ?
O61 Zn4 O71 111.4(2) . . ?
O61 Zn4 O21 121.7(2) . . ?
O71 Zn4 O21 101.3(2) . . ?
O61 Zn4 O11 104.6(2) . . ?
O71 Zn4 O11 120.5(2) . . ?
O21 Zn4 O11 97.9(2) . . ?
O61 Zn4 Zn1 125.2(2) . . ?
O71 Zn4 Zn1 123.37(14) . . ?
O21 Zn4 Zn1 47.23(13) . . ?
O11 Zn4 Zn1 50.73(14) . . ?
O23 Zn5 N21 86.4(2) . . ?
O23 Zn5 N62 164.4(2) . . ?
N21 Zn5 N62 106.2(2) . . ?
O23 Zn5 OM2 96.9(2) . . ?
N21 Zn5 OM2 99.7(3) . . ?
N62 Zn5 OM2 90.2(2) . . ?
O23 Zn5 N61 89.9(2) . . ?
N21 Zn5 N61 165.6(2) . . ?
N62 Zn5 N61 75.6(2) . . ?
OM2 Zn5 N61 94.6(3) . . ?
O23 Zn5 O1 86.0(2) . . ?
N21 Zn5 O1 77.8(2) . . ?
N62 Zn5 O1 87.6(2) . . ?
OM2 Zn5 O1 176.1(2) . . ?
N61 Zn5 O1 88.1(2) . . ?
O23 Zn5 Zn6 41.58(14) . . ?
N21 Zn5 Zn6 80.9(2) . . ?
N62 Zn5 Zn6 129.9(2) . . ?
OM2 Zn5 Zn6 138.5(2) . . ?
N61 Zn5 Zn6 87.1(2) . . ?
O1 Zn5 Zn6 44.48(12) . . ?
O2 Zn6 O23 115.0(2) . . ?
O2 Zn6 N52 133.6(2) . . ?
O23 Zn6 N52 110.8(2) . . ?
O2 Zn6 N51 105.6(2) . . ?
O23 Zn6 N51 93.5(2) . . ?
N52 Zn6 N51 78.4(2) . . ?
O2 Zn6 O1 78.1(2) . . ?
O23 Zn6 O1 90.5(2) . . ?
N52 Zn6 O1 94.4(2) . . ?
N51 Zn6 O1 172.6(2) . . ?
O2 Zn6 Zn5 99.0(2) . . ?
O23 Zn6 Zn5 41.41(14) . . ?
N52 Zn6 Zn5 110.3(2) . . ?
N51 Zn6 Zn5 134.8(2) . . ?
O1 Zn6 Zn5 49.14(13) . . ?
O22 Zn7 N31 132.8(2) . . ?
O22 Zn7 O33 100.4(2) . . ?
N31 Zn7 O33 89.3(2) . . ?
O22 Zn7 N73 102.9(2) . . ?
N31 Zn7 N73 123.9(2) . . ?
O33 Zn7 N73 86.7(2) . . ?
O22 Zn7 O21 76.5(2) . . ?
N31 Zn7 O21 91.0(2) . . ?
O33 Zn7 O21 176.0(2) . . ?
N73 Zn7 O21 96.4(2) . . ?
O12 Zn8 N1 139.0(2) . . ?
O12 Zn8 O3 93.2(2) . . ?
N1 Zn8 O3 90.7(2) . . ?
O12 Zn8 N63 102.1(2) . . ?
N1 Zn8 N63 118.7(2) . . ?
O3 Zn8 N63 89.3(2) . . ?
O12 Zn8 O11 77.3(2) . . ?
N1 Zn8 O11 93.7(2) . . ?
O3 Zn8 O11 169.5(2) . . ?
N63 Zn8 O11 96.9(2) . . ?
N1 O1 Zn1 112.1(3) . . ?
N1 O1 Zn6 109.3(3) . . ?
Zn1 O1 Zn6 106.0(2) . . ?
N1 O1 Zn5 118.2(3) . . ?
Zn1 O1 Zn5 120.2(2) . . ?
Zn6 O1 Zn5 86.4(2) . . ?
C1 N1 O1 113.1(5) . . ?
C1 N1 Zn8 130.0(5) . . ?
O1 N1 Zn8 116.5(4) . . ?
C1 O2 Zn6 116.2(4) . . ?
C7 O3 Zn8 127.2(5) . . ?
N11 O11 Zn4 117.2(3) . . ?
N11 O11 Zn8 109.5(3) . . ?
Zn4 O11 Zn8 127.3(2) . . ?
N11 O11 Zn1 106.6(3) . . ?
Zn4 O11 Zn1 89.0(2) . . ?
Zn8 O11 Zn1 100.3(2) . . ?
C11 N11 O11 111.6(5) . . ?
C11 N11 Zn3 128.1(5) . . ?
O11 N11 Zn3 119.6(4) . . ?
C11 O12 Zn8 116.2(4) . . ?
C17 O13 Zn2 120.9(4) . . ?
C17 O13 Zn3 116.6(4) . . ?
Zn2 O13 Zn3 95.2(2) . . ?
N21 O21 Zn4 115.5(3) . . ?
N21 O21 Zn7 108.4(3) . . ?
Zn4 O21 Zn7 127.0(2) . . ?
N21 O21 Zn1 106.2(3) . . ?
Zn4 O21 Zn1 92.5(2) . . ?
Zn7 O21 Zn1 102.6(2) . . ?
C21 N21 O21 112.9(5) . . ?
C21 N21 Zn5 126.4(5) . . ?
O21 N21 Zn5 119.8(4) . . ?
C21 O22 Zn7 117.8(5) . . ?
C27 O23 Zn5 117.5(4) . . ?
C27 O23 Zn6 120.2(4) . . ?
Zn5 O23 Zn6 97.0(2) . . ?
N31 O31 Zn1 110.1(3) . . ?
N31 O31 Zn2 109.8(3) . . ?
Zn1 O31 Zn2 106.9(2) . . ?
N31 O31 Zn3 117.1(3) . . ?
Zn1 O31 Zn3 122.8(2) . . ?
Zn2 O31 Zn3 86.2(2) . . ?
C31 N31 O31 113.0(5) . . ?
C31 N31 Zn7 130.5(5) . . ?
O31 N31 Zn7 116.3(4) . . ?
C31 O32 Zn2 115.3(4) . . ?
C37 O33 Zn7 125.9(5) . . ?
C41 N41 C45 120.0(7) . . ?
C41 N41 Zn2 126.1(6) . . ?
C45 N41 Zn2 113.3(5) . . ?
C46 N42 O41 119.2(6) . . ?
C46 N42 Zn2 116.6(5) . . ?
O41 N42 Zn2 124.1(4) . . ?
N42 O41 Zn1 116.2(4) . . ?
C51 N43 C47 117.0(8) . . ?
C61 N51 C65 120.0(7) . . ?
C61 N51 Zn6 126.7(6) . . ?
C65 N51 Zn6 112.9(5) . . ?
C66 N52 O51 120.1(6) . . ?
C66 N52 Zn6 116.6(5) . . ?
O51 N52 Zn6 123.3(4) . . ?
N52 O51 Zn1 116.4(4) . . ?
C71 N53 C67 117.6(8) . . ?
C81 N61 C85 118.0(7) . . ?
C81 N61 Zn5 127.3(6) . . ?
C85 N61 Zn5 113.9(5) . . ?
C86 N62 O61 116.3(6) . . ?
C86 N62 Zn5 116.6(5) . . ?
O61 N62 Zn5 126.1(4) . . ?
N62 O61 Zn4 107.4(4) . . ?
C87 N63 C91 117.3(7) . . ?
C87 N63 Zn8 125.0(5) . . ?
C91 N63 Zn8 117.3(6) . . ?
C101 N71 C105 118.2(6) . . ?
C101 N71 Zn3 127.7(5) . . ?
C105 N71 Zn3 114.0(4) . . ?
C106 N72 O71 117.2(6) . . ?
C106 N72 Zn3 116.1(5) . . ?
O71 N72 Zn3 126.1(4) . . ?
N72 O71 Zn4 108.9(3) . . ?
C107 N73 C111 117.6(7) . . ?
C107 N73 Zn7 122.9(5) . . ?
C111 N73 Zn7 118.2(5) . . ?
CM1 OM1 Zn3 127.6(6) . . ?
CM2 OM2 CM2A 82.4(21) . . ?
CM2 OM2 Zn5 122.6(12) . . ?
CM2A OM2 Zn5 127.0(14) . . ?
O2 C1 N1 122.8(6) . . ?
O2 C1 C2 116.7(6) . . ?
N1 C1 C2 120.4(6) . . ?
C3 C2 C7 118.3(7) . . ?
C3 C2 C1 115.9(7) . . ?
C7 C2 C1 125.8(7) . . ?
C4 C3 C2 122.3(9) . . ?
C3 C4 C5 119.3(9) . . ?
C6 C5 C4 119.7(9) . . ?
C5 C6 C7 122.4(9) . . ?
O3 C7 C6 117.2(7) . . ?
O3 C7 C2 124.8(7) . . ?
C6 C7 C2 118.0(7) . . ?
O12 C11 N11 125.2(7) . . ?
O12 C11 C12 117.1(6) . . ?
N11 C11 C12 117.7(6) . . ?
C17 C12 C13 118.7(7) . . ?
C17 C12 C11 124.0(6) . . ?
C13 C12 C11 117.2(6) . . ?
C14 C13 C12 122.1(7) . . ?
C15 C14 C13 118.5(8) . . ?
C14 C15 C16 120.6(8) . . ?
C15 C16 C17 121.7(8) . . ?
O13 C17 C16 118.6(6) . . ?
O13 C17 C12 123.1(6) . . ?
C16 C17 C12 118.3(7) . . ?
O22 C21 N21 123.7(7) . . ?
O22 C21 C22 117.3(7) . . ?
N21 C21 C22 118.9(6) . . ?
C23 C22 C27 118.1(7) . . ?
C23 C22 C21 117.5(7) . . ?
C27 C22 C21 124.3(7) . . ?
C24 C23 C22 122.7(9) . . ?
C25 C24 C23 118.2(8) . . ?
C24 C25 C26 121.0(8) . . ?
C25 C26 C27 121.8(8) . . ?
O23 C27 C26 119.6(7) . . ?
O23 C27 C22 122.3(6) . . ?
C26 C27 C22 118.1(7) . . ?
O32 C31 N31 122.9(6) . . ?
O32 C31 C32 116.6(6) . . ?
N31 C31 C32 120.5(6) . . ?
C33 C32 C37 119.3(7) . . ?
C33 C32 C31 115.9(7) . . ?
C37 C32 C31 124.8(6) . . ?
C32 C33 C34 122.1(8) . . ?
C35 C34 C33 119.3(8) . . ?
C34 C35 C36 120.0(8) . . ?
C35 C36 C37 122.8(8) . . ?
O33 C37 C36 118.3(7) . . ?
O33 C37 C32 125.4(6) . . ?
C36 C37 C32 116.3(7) . . ?
N41 C41 C42 123.3(9) . . ?
C41 C42 C43 116.9(9) . . ?
C42 C43 C44 121.3(9) . . ?
C45 C44 C43 117.5(10) . . ?
N41 C45 C44 121.0(8) . . ?
N41 C45 C46 115.5(7) . . ?
C44 C45 C46 123.5(8) . . ?
N42 C46 C45 115.8(7) . . ?
N42 C46 C47 122.3(7) . . ?
C45 C46 C47 121.8(7) . . ?
N43 C47 C48 122.9(8) . . ?
N43 C47 C46 116.4(7) . . ?
C48 C47 C46 120.8(7) . . ?
C49 C48 C47 117.2(9) . . ?
C48 C49 C50 120.5(10) . . ?
C51 C50 C49 118.1(10) . . ?
N43 C51 C50 124.2(10) . . ?
N51 C61 C62 122.0(8) . . ?
C63 C62 C61 118.9(8) . . ?
C62 C63 C64 119.8(8) . . ?
C63 C64 C65 120.0(8) . . ?
N51 C65 C64 119.4(7) . . ?
N51 C65 C66 116.0(6) . . ?
C64 C65 C66 124.6(7) . . ?
N52 C66 C65 115.7(6) . . ?
N52 C66 C67 123.2(7) . . ?
C65 C66 C67 121.2(6) . . ?
N53 C67 C68 121.7(8) . . ?
N53 C67 C66 116.4(7) . . ?
C68 C67 C66 121.9(7) . . ?
C69 C68 C67 119.6(9) . . ?
C70 C69 C68 118.7(10) . . ?
C69 C70 C71 119.2(10) . . ?
N53 C71 C70 123.2(10) . . ?
N61 C81 C82 122.1(9) . . ?
C81 C82 C83 119.2(9) . . ?
C84 C83 C82 119.6(9) . . ?
C85 C84 C83 118.2(9) . . ?
N61 C85 C84 122.9(7) . . ?
N61 C85 C86 114.3(7) . . ?
C84 C85 C86 122.7(7) . . ?
N62 C86 C85 117.4(7) . . ?
N62 C86 C87 122.6(7) . . ?
C85 C86 C87 119.8(7) . . ?
N63 C87 C88 122.5(8) . . ?
N63 C87 C86 113.2(6) . . ?
C88 C87 C86 124.2(8) . . ?
C87 C88 C89 119.7(9) . . ?
C90 C89 C88 119.0(8) . . ?
C89 C90 C91 118.8(8) . . ?
N63 C91 C90 122.7(9) . . ?
N71 C101 C102 122.7(8) . . ?
C103 C102 C101 118.7(8) . . ?
C102 C103 C104 120.4(8) . . ?
C103 C104 C105 117.4(8) . . ?
N71 C105 C104 122.6(7) . . ?
N71 C105 C106 115.4(6) . . ?
C104 C105 C106 122.0(7) . . ?
N72 C106 C105 116.8(6) . . ?
N72 C106 C107 121.4(6) . . ?
C105 C106 C107 121.5(6) . . ?
N73 C107 C108 123.0(7) . . ?
N73 C107 C106 112.5(6) . . ?
C108 C107 C106 124.5(7) . . ?
C107 C108 C109 119.0(8) . . ?
C108 C109 C110 119.6(8) . . ?
C109 C110 C111 117.7(8) . . ?
N73 C111 C110 123.0(9) . . ?
OM2 CM2 CM2A 51.0(14) . . ?
OM2 CM2A CM2 46.6(14) . . ?

loop_
_geom_bond_atom_site_label_1
_geom_bond_atom_site_label_2
_geom_bond_distance
_geom_bond_site_symmetry_2
_geom_bond_publ_flag
Zn1 O51 2.025(5) . ?
Zn1 O41 2.036(5) . ?
Zn1 O1 2.091(5) . ?
Zn1 O31 2.105(5) . ?
Zn1 O21 2.245(5) . ?
Zn1 O11 2.365(5) . ?
Zn1 Zn4 3.055(2) . ?
Zn2 O32 1.956(5) . ?
Zn2 O13 2.024(5) . ?
Zn2 N42 2.064(6) . ?
Zn2 O31 2.113(5) . ?
Zn2 N41 2.115(6) . ?
Zn2 Zn3 3.003(2) . ?
Zn3 N11 2.033(5) . ?
Zn3 O13 2.043(5) . ?
Zn3 N72 2.127(6) . ?
Zn3 OM1 2.146(5) . ?
Zn3 N71 2.147(6) . ?
Zn3 O31 2.279(5) . ?
Zn4 O61 1.928(5) . ?
Zn4 O71 1.931(5) . ?
Zn4 O21 1.975(5) . ?
Zn4 O11 1.977(4) . ?
Zn5 O23 2.028(5) . ?
Zn5 N21 2.065(6) . ?
Zn5 N62 2.111(6) . ?
Zn5 OM2 2.143(6) . ?
Zn5 N61 2.193(6) . ?
Zn5 O1 2.306(5) . ?
Zn5 Zn6 3.043(2) . ?
Zn6 O2 1.956(5) . ?
Zn6 O23 2.035(5) . ?
Zn6 N52 2.064(6) . ?
Zn6 N51 2.095(6) . ?
Zn6 O1 2.136(5) . ?
Zn7 O22 1.963(5) . ?
Zn7 N31 1.992(5) . ?
Zn7 O33 2.036(5) . ?
Zn7 N73 2.154(6) . ?
Zn7 O21 2.220(5) . ?
Zn8 O12 1.970(5) . ?
Zn8 N1 1.989(6) . ?
Zn8 O3 2.008(5) . ?
Zn8 N63 2.154(6) . ?
Zn8 O11 2.187(5) . ?
O1 N1 1.431(7) . ?
N1 C1 1.313(9) . ?
O2 C1 1.287(8) . ?
O3 C7 1.310(9) . ?
O11 N11 1.443(7) . ?
N11 C11 1.312(9) . ?
O12 C11 1.283(8) . ?
O13 C17 1.351(8) . ?
O21 N21 1.434(7) . ?
N21 C21 1.307(9) . ?
O22 C21 1.285(8) . ?
O23 C27 1.360(9) . ?
O31 N31 1.420(7) . ?
N31 C31 1.326(9) . ?
O32 C31 1.287(8) . ?
O33 C37 1.305(9) . ?
N41 C41 1.331(10) . ?
N41 C45 1.343(10) . ?
N42 C46 1.300(9) . ?
N42 O41 1.319(7) . ?
N43 C51 1.330(11) . ?
N43 C47 1.337(10) . ?
N51 C61 1.340(10) . ?
N51 C65 1.351(9) . ?
N52 C66 1.292(9) . ?
N52 O51 1.336(7) . ?
N53 C71 1.323(11) . ?
N53 C67 1.342(10) . ?
N61 C81 1.348(10) . ?
N61 C85 1.355(10) . ?
N62 C86 1.303(9) . ?
N62 O61 1.366(7) . ?
N63 C87 1.339(10) . ?
N63 C91 1.346(10) . ?
N71 C101 1.330(9) . ?
N71 C105 1.350(9) . ?
N72 C106 1.283(8) . ?
N72 O71 1.372(7) . ?
N73 C107 1.335(9) . ?
N73 C111 1.336(9) . ?
OM1 CM1 1.400(10) . ?
OM2 CM2 1.42(2) . ?
OM2 CM2A 1.51(3) . ?
C1 C2 1.487(10) . ?
C2 C3 1.386(11) . ?
C2 C7 1.414(11) . ?
C3 C4 1.379(13) . ?
C4 C5 1.382(14) . ?
C5 C6 1.361(13) . ?
C6 C7 1.402(11) . ?
C11 C12 1.496(10) . ?
C12 C17 1.400(9) . ?
C12 C13 1.400(10) . ?
C13 C14 1.381(11) . ?
C14 C15 1.372(11) . ?
C15 C16 1.377(11) . ?
C16 C17 1.391(10) . ?
C21 C22 1.486(10) . ?
C22 C23 1.397(11) . ?
C22 C27 1.407(11) . ?
C23 C24 1.369(12) . ?
C24 C25 1.365(13) . ?
C25 C26 1.368(12) . ?
C26 C27 1.383(11) . ?
C31 C32 1.487(10) . ?
C32 C33 1.384(10) . ?
C32 C37 1.427(10) . ?
C33 C34 1.394(11) . ?
C34 C35 1.369(12) . ?
C35 C36 1.370(11) . ?
C36 C37 1.423(10) . ?
C41 C42 1.362(12) . ?
C42 C43 1.380(14) . ?
C43 C44 1.395(13) . ?
C44 C45 1.384(11) . ?
C45 C46 1.489(11) . ?
C46 C47 1.496(11) . ?
C47 C48 1.384(11) . ?
C48 C49 1.361(13) . ?
C49 C50 1.374(14) . ?
C50 C51 1.337(14) . ?
C61 C62 1.378(11) . ?
C62 C63 1.350(12) . ?
C63 C64 1.382(12) . ?
C64 C65 1.386(11) . ?
C65 C66 1.476(10) . ?
C66 C67 1.480(10) . ?
C67 C68 1.367(12) . ?
C68 C69 1.365(12) . ?
C69 C70 1.351(15) . ?
C70 C71 1.362(15) . ?
C81 C82 1.368(13) . ?
C82 C83 1.381(14) . ?
C83 C84 1.381(12) . ?
C84 C85 1.368(11) . ?
C85 C86 1.480(10) . ?
C86 C87 1.493(11) . ?
C87 C88 1.371(11) . ?
C88 C89 1.374(12) . ?
C89 C90 1.359(13) . ?
C90 C91 1.389(12) . ?
C101 C102 1.374(11) . ?
C102 C103 1.367(12) . ?
C103 C104 1.381(12) . ?
C104 C105 1.386(10) . ?
C105 C106 1.486(10) . ?
C106 C107 1.496(10) . ?
C107 C108 1.361(10) . ?
C108 C109 1.368(12) . ?
C109 C110 1.376(13) . ?
C110 C111 1.383(12) . ?
CM2 CM2A 1.93(5) . ?
OM3 CM3 1.434(13) . ?
OM4 CM4 1.419(13) . ?
OM5 CM5 1.35(2) . ?
OM6 CM6 1.13(3) . ?
OM7 CM7 1.46(2) . ?
OM8 CM8 1.39(2) . ?
OM9 CM9 1.21(3) . ?
OM10 CM10 1.16(3) . ?
OM11 CM11 1.38(4) . ?
OM12 CM12 1.07(4) . ?
